data_7227646
loop_
_publ_author_name
'Schmidt, Bernd M.'
'Meyer, Annika K.'
'Lentz, Dieter'

_publ_section_title
;
 Solid state structures of fluorine-rich fluoranthenes
;
_journal_issue 9
_journal_name_full CrystEngComm
_journal_page_first 1328
_journal_paper_doi 10.1039/C6CE02558G
_journal_volume 19
_journal_year 2017
_chemical_formula_sum 'C22 H16 F6'
_chemical_formula_weight 394.35
_chemical_name_systematic
; 
 Bis(trifluormethyl)dimethylfluoranthen 
;
_space_group_IT_number 15
_symmetry_cell_setting monoclinic
_symmetry_space_group_name_Hall '-I 2ya'
_symmetry_space_group_name_H-M 'I 1 2/a 1'
_atom_sites_solution_hydrogens geom
_atom_sites_solution_primary direct
_atom_sites_solution_secondary difmap
_audit_creation_method SHELXL-97
_audit_update_record
;
2016-12-13 deposited with the CCDC.
2017-02-08 downloaded from the CCDC.
;
_cell_angle_alpha 90.00
_cell_angle_beta 104.455(19)
_cell_angle_gamma 90.00
_cell_formula_units_Z 8
_cell_length_a 16.028(5)
_cell_length_b 12.352(4)
_cell_length_c 17.520(5)
_cell_measurement_reflns_used 998
_cell_measurement_temperature 108(2)
_cell_measurement_theta_max 28.2
_cell_measurement_theta_min 2.6
_cell_volume 3358.8(18)
_computing_cell_refinement 'SAINT (Bruker-AXS)'
_computing_data_collection 'SMART (Bruker-AXS)'
_computing_data_reduction 'SAINT (Bruker-AXS)'
_computing_structure_refinement 'SHELXL-97 (Sheldrick, 1997)'
_computing_structure_solution 'SHELXS-97 (Sheldrick, 1990)'
_diffrn_ambient_temperature 108(2)
_diffrn_measured_fraction_theta_full 0.994
_diffrn_measured_fraction_theta_max 0.994
_diffrn_measurement_device_type 'Bruker-AXS SMART CCD'
_diffrn_measurement_method omega-scan
_diffrn_radiation_monochromator graphite
_diffrn_radiation_source 'fine-focus sealed tube'
_diffrn_radiation_type MoK\a
_diffrn_radiation_wavelength 0.71073
_diffrn_reflns_av_R_equivalents 0.0229
_diffrn_reflns_av_sigmaI/netI 0.0173
_diffrn_reflns_limit_h_max 20
_diffrn_reflns_limit_h_min -21
_diffrn_reflns_limit_k_max 16
_diffrn_reflns_limit_k_min -12
_diffrn_reflns_limit_l_max 23
_diffrn_reflns_limit_l_min -21
_diffrn_reflns_number 19536
_diffrn_reflns_theta_full 28.35
_diffrn_reflns_theta_max 28.35
_diffrn_reflns_theta_min 2.04
_exptl_absorpt_coefficient_mu 0.136
_exptl_absorpt_correction_T_max 1.0
_exptl_absorpt_correction_T_min 0.9493
_exptl_absorpt_correction_type multi-scan
_exptl_absorpt_process_details 'SADABS (Bruker-AXS)'
_exptl_crystal_colour colourless
_exptl_crystal_density_diffrn 1.560
_exptl_crystal_density_method 'not measured'
_exptl_crystal_description prism
_exptl_crystal_F_000 1616
_exptl_crystal_size_max 0.29
_exptl_crystal_size_mid 0.24
_exptl_crystal_size_min 0.22
_refine_diff_density_max 0.368
_refine_diff_density_min -0.237
_refine_diff_density_rms 0.049
_refine_ls_extinction_method none
_refine_ls_goodness_of_fit_ref 1.040
_refine_ls_hydrogen_treatment constr
_refine_ls_matrix_type full
_refine_ls_number_parameters 257
_refine_ls_number_reflns 4176
_refine_ls_number_restraints 0
_refine_ls_restrained_S_all 1.040
_refine_ls_R_factor_all 0.0516
_refine_ls_R_factor_gt 0.0352
_refine_ls_shift/su_max 0.001
_refine_ls_shift/su_mean 0.000
_refine_ls_structure_factor_coef Fsqd
_refine_ls_weighting_details 'calc w=1/[\s^2^(Fo^2^)+(0.0477P)^2^+2.7853P] where P=(Fo^2^+2Fc^2^)/3'
_refine_ls_weighting_scheme calc
_refine_ls_wR_factor_gt 0.0883
_refine_ls_wR_factor_ref 0.1009
_reflns_number_gt 3304
_reflns_number_total 4176
_reflns_threshold_expression >2sigma(I)
_cod_data_source_file c6ce02558g2.cif
_cod_data_source_block bs47
_cod_depositor_comments 'Adding full bibliography for 7227646--7227652.cif.'
_cod_original_sg_symbol_H-M I2/a
_cod_database_code 7227646

loop_
_symmetry_equiv_pos_as_xyz
'x, y, z'
'-x+1/2, y, -z'
'x+1/2, y+1/2, z+1/2'
'-x+1, y+1/2, -z+1/2'
'-x, -y, -z'
'x-1/2, -y, z'
'-x+1/2, -y+1/2, -z+1/2'
'x, -y+1/2, z+1/2'

loop_
_atom_site_label
_atom_site_type_symbol
_atom_site_fract_x
_atom_site_fract_y
_atom_site_fract_z
_atom_site_U_iso_or_equiv
_atom_site_adp_type
_atom_site_occupancy
_atom_site_symmetry_multiplicity
_atom_site_calc_flag
_atom_site_refinement_flags
C1 C 0.11509(8) -0.09867(11) 1.05761(8) 0.0215(3) Uani 1 1 d .
C2 C 0.11871(9) -0.21404(11) 1.05762(8) 0.0258(3) Uani 1 1 d .
H2 H 0.1111 -0.2510 1.1029 0.031 Uiso 1 1 calc R
C3 C 0.13243(9) -0.27503(11) 0.99656(9) 0.0269(3) Uani 1 1 d .
H3 H 0.1363 -0.3516 1.0008 0.032 Uiso 1 1 calc R
C4 C 0.14073(8) -0.22232(10) 0.92702(8) 0.0227(3) Uani 1 1 d .
C5 C 0.15182(9) -0.27403(11) 0.85819(8) 0.0256(3) Uani 1 1 d .
H5 H 0.1528 -0.3508 0.8552 0.031 Uiso 1 1 calc R
C6 C 0.16114(8) -0.21236(11) 0.79576(8) 0.0241(3) Uani 1 1 d .
H6 H 0.1709 -0.2486 0.7510 0.029 Uiso 1 1 calc R
C7 C 0.15707(8) -0.09685(10) 0.79411(8) 0.0204(3) Uani 1 1 d .
C8 C 0.13858(7) -0.04532(10) 0.85889(7) 0.0179(2) Uani 1 1 d .
C9 C 0.13654(7) -0.10922(10) 0.92604(7) 0.0189(2) Uani 1 1 d .
C10 C 0.12923(7) -0.04501(10) 0.99168(7) 0.0187(2) Uani 1 1 d .
C11 C 0.12964(7) 0.06938(10) 0.96446(7) 0.0177(2) Uani 1 1 d .
C12 C 0.12609(7) 0.06801(10) 0.88213(7) 0.0173(2) Uani 1 1 d .
C13 C 0.10925(8) 0.16275(10) 0.83700(7) 0.0185(2) Uani 1 1 d .
C14 C 0.11046(8) 0.26165(10) 0.87786(8) 0.0194(2) Uani 1 1 d .
C15 C 0.11757(8) 0.26376(10) 0.95932(8) 0.0199(2) Uani 1 1 d .
C16 C 0.13179(8) 0.16784(10) 1.00459(7) 0.0193(2) Uani 1 1 d .
C17 C 0.11307(9) 0.36443(11) 0.83096(8) 0.0244(3) Uani 1 1 d .
C18 C 0.10039(9) 0.36772(11) 0.99978(8) 0.0256(3) Uani 1 1 d .
C19 C 0.15955(9) 0.17269(11) 1.09350(8) 0.0242(3) Uani 1 1 d .
H19A H 0.1085 0.1726 1.1148 0.036 Uiso 1 1 calc R
H19B H 0.1927 0.2391 1.1099 0.036 Uiso 1 1 calc R
H19C H 0.1954 0.1096 1.1135 0.036 Uiso 1 1 calc R
C20 C 0.09114(9) -0.04831(12) 1.12755(8) 0.0260(3) Uani 1 1 d .
H20A H 0.1435 -0.0249 1.1660 0.039 Uiso 1 1 calc R
H20B H 0.0606 -0.1017 1.1520 0.039 Uiso 1 1 calc R
H20C H 0.0537 0.0143 1.1101 0.039 Uiso 1 1 calc R
C21 C 0.17822(9) -0.04337(11) 0.72380(8) 0.0255(3) Uani 1 1 d .
H21A H 0.1249 -0.0306 0.6830 0.038 Uiso 1 1 calc R
H21B H 0.2163 -0.0906 0.7028 0.038 Uiso 1 1 calc R
H21C H 0.2072 0.0258 0.7399 0.038 Uiso 1 1 calc R
C22 C 0.07753(9) 0.15828(10) 0.74807(8) 0.0230(3) Uani 1 1 d .
H22A H 0.0355 0.2163 0.7300 0.035 Uiso 1 1 calc R
H22B H 0.0502 0.0880 0.7323 0.035 Uiso 1 1 calc R
H22C H 0.1263 0.1676 0.7244 0.035 Uiso 1 1 calc R
F1 F 0.06384(6) 0.34796(7) 1.05957(5) 0.0311(2) Uani 1 1 d .
F2 F 0.17109(6) 0.42672(7) 1.03066(5) 0.0344(2) Uani 1 1 d .
F3 F 0.04424(6) 0.43240(7) 0.95057(5) 0.0336(2) Uani 1 1 d .
F4 F 0.15542(6) 0.44550(6) 0.87516(5) 0.0310(2) Uani 1 1 d .
F5 F 0.03571(6) 0.40291(7) 0.79301(5) 0.0353(2) Uani 1 1 d .
F6 F 0.15677(6) 0.34868(6) 0.77525(5) 0.0300(2) Uani 1 1 d .

loop_
_atom_site_aniso_label
_atom_site_aniso_U_11
_atom_site_aniso_U_22
_atom_site_aniso_U_33
_atom_site_aniso_U_23
_atom_site_aniso_U_13
_atom_site_aniso_U_12
C1 0.0181(5) 0.0245(6) 0.0215(6) 0.0044(5) 0.0044(5) -0.0008(5)
C2 0.0264(6) 0.0251(7) 0.0256(7) 0.0100(5) 0.0060(5) -0.0005(5)
C3 0.0289(7) 0.0194(6) 0.0318(8) 0.0073(5) 0.0064(6) 0.0003(5)
C4 0.0228(6) 0.0184(6) 0.0261(7) 0.0023(5) 0.0045(5) 0.0005(5)
C5 0.0285(6) 0.0161(6) 0.0314(7) -0.0009(5) 0.0060(5) 0.0016(5)
C6 0.0265(6) 0.0196(6) 0.0257(7) -0.0045(5) 0.0057(5) 0.0017(5)
C7 0.0207(6) 0.0195(6) 0.0206(6) -0.0007(5) 0.0041(5) 0.0002(4)
C8 0.0175(5) 0.0158(5) 0.0202(6) 0.0001(5) 0.0044(4) -0.0006(4)
C9 0.0181(5) 0.0178(6) 0.0207(6) 0.0019(5) 0.0049(5) -0.0005(4)
C10 0.0169(5) 0.0193(6) 0.0197(6) 0.0028(5) 0.0044(4) 0.0005(4)
C11 0.0166(5) 0.0188(6) 0.0182(6) 0.0012(5) 0.0053(4) 0.0003(4)
C12 0.0172(5) 0.0165(5) 0.0189(6) -0.0009(4) 0.0059(4) -0.0014(4)
C13 0.0192(5) 0.0180(6) 0.0193(6) 0.0002(5) 0.0066(5) -0.0007(4)
C14 0.0201(5) 0.0153(5) 0.0231(6) 0.0013(5) 0.0061(5) -0.0005(4)
C15 0.0209(5) 0.0169(6) 0.0226(6) -0.0030(5) 0.0069(5) -0.0007(4)
C16 0.0180(5) 0.0214(6) 0.0196(6) -0.0006(5) 0.0071(5) -0.0005(4)
C17 0.0295(6) 0.0177(6) 0.0255(7) 0.0010(5) 0.0058(5) -0.0005(5)
C18 0.0297(7) 0.0212(6) 0.0270(7) -0.0045(5) 0.0090(5) -0.0001(5)
C19 0.0272(6) 0.0258(7) 0.0202(6) -0.0037(5) 0.0068(5) -0.0008(5)
C20 0.0258(6) 0.0321(7) 0.0221(7) 0.0047(5) 0.0100(5) -0.0001(5)
C21 0.0311(7) 0.0248(7) 0.0232(7) -0.0011(5) 0.0117(5) 0.0024(5)
C22 0.0304(6) 0.0184(6) 0.0202(6) 0.0016(5) 0.0061(5) 0.0007(5)
F1 0.0383(5) 0.0283(4) 0.0310(5) -0.0066(3) 0.0165(4) 0.0036(3)
F2 0.0396(5) 0.0255(4) 0.0386(5) -0.0125(4) 0.0103(4) -0.0084(4)
F3 0.0421(5) 0.0222(4) 0.0373(5) -0.0018(3) 0.0117(4) 0.0105(3)
F4 0.0429(5) 0.0168(4) 0.0327(5) -0.0010(3) 0.0083(4) -0.0068(3)
F5 0.0350(5) 0.0247(4) 0.0415(5) 0.0083(4) 0.0007(4) 0.0060(3)
F6 0.0435(5) 0.0219(4) 0.0275(4) 0.0041(3) 0.0143(4) -0.0052(3)

loop_
_atom_type_symbol
_atom_type_description
_atom_type_scat_dispersion_real
_atom_type_scat_dispersion_imag
_atom_type_scat_source
C C 0.0033 0.0016 'International Tables Vol C Tables 4.2.6.8 and 6.1.1.4'
H H 0.0000 0.0000 'International Tables Vol C Tables 4.2.6.8 and 6.1.1.4'
F F 0.0171 0.0103 'International Tables Vol C Tables 4.2.6.8 and 6.1.1.4'

loop_
_geom_angle_atom_site_label_1
_geom_angle_atom_site_label_2
_geom_angle_atom_site_label_3
_geom_angle
C10 C1 C2 117.31(12)
C10 C1 C20 127.06(12)
C2 C1 C20 115.53(12)
C3 C2 C1 124.30(13)
C2 C3 C4 119.12(13)
C9 C4 C5 117.16(12)
C9 C4 C3 117.08(12)
C5 C4 C3 125.76(13)
C6 C5 C4 119.41(12)
C5 C6 C7 123.88(13)
C8 C7 C6 117.19(12)
C8 C7 C21 126.91(12)
C6 C7 C21 115.81(12)
C7 C8 C9 118.18(11)
C7 C8 C12 136.31(11)
C9 C8 C12 105.27(11)
C4 C9 C8 123.57(12)
C4 C9 C10 124.00(12)
C8 C9 C10 112.42(11)
C1 C10 C9 117.73(12)
C1 C10 C11 136.68(12)
C9 C10 C11 105.15(10)
C16 C11 C12 120.44(11)
C16 C11 C10 131.56(11)
C12 C11 C10 108.00(10)
C13 C12 C11 120.89(11)
C13 C12 C8 130.77(12)
C11 C12 C8 108.29(10)
C12 C13 C14 117.38(12)
C12 C13 C22 121.21(11)
C14 C13 C22 120.75(11)
C15 C14 C13 121.23(11)
C15 C14 C17 121.91(11)
C13 C14 C17 116.57(11)
C14 C15 C16 121.08(11)
C14 C15 C18 120.68(11)
C16 C15 C18 117.91(12)
C11 C16 C15 117.79(11)
C11 C16 C19 121.06(11)
C15 C16 C19 120.70(11)
F5 C17 F4 107.09(11)
F5 C17 F6 105.98(11)
F4 C17 F6 104.22(11)
F5 C17 C14 114.73(11)
F4 C17 C14 112.95(11)
F6 C17 C14 111.11(11)
F2 C18 F3 107.38(11)
F2 C18 F1 105.83(11)
F3 C18 F1 104.82(11)
F2 C18 C15 114.35(11)
F3 C18 C15 111.87(11)
F1 C18 C15 111.96(11)

loop_
_geom_bond_atom_site_label_1
_geom_bond_atom_site_label_2
_geom_bond_distance
C1 C10 1.3985(18)
C1 C2 1.4263(19)
C1 C20 1.5069(19)
C2 C3 1.370(2)
C3 C4 1.4166(19)
C4 C9 1.3985(18)
C4 C5 1.415(2)
C5 C6 1.371(2)
C6 C7 1.4283(18)
C7 C8 1.3960(18)
C7 C21 1.5092(18)
C8 C9 1.4239(17)
C8 C12 1.4853(17)
C9 C10 1.4257(18)
C10 C11 1.4918(17)
C11 C16 1.4008(18)
C11 C12 1.4293(18)
C12 C13 1.4004(17)
C13 C14 1.4135(17)
C13 C22 1.5144(18)
C14 C15 1.4032(19)
C14 C17 1.5185(18)
C15 C16 1.4123(18)
C15 C18 1.5247(18)
C16 C19 1.5107(18)
C17 F5 1.3394(16)
C17 F4 1.3419(16)
C17 F6 1.3500(16)
C18 F2 1.3424(16)
C18 F3 1.3431(17)
C18 F1 1.3440(16)
